data_1525215
loop_
_publ_author_name
'Schlenker, J.L.'
'Pluth, J.J.'
'Smith, J.V.'

_publ_section_title
;
 Positions of cations and molecules in zeolites with the mordenite-type
 framework. VIII Dehydrated sodium-exchanged mordenite
;
_journal_name_full 'Materials Research Bulletin'
_journal_page_first 751
_journal_page_last 758
_journal_volume 14
_journal_year 1979
_chemical_formula_sum 'Al8.3 K0.2 Na7.3 O96 Si39.9'
_chemical_name_systematic 'Na7.3 K0.2 (Al8.3 Si39.9 O96)'
_space_group_IT_number 60
_symmetry_space_group_name_Hall '-P 2n 2ab'
_symmetry_space_group_name_H-M 'P b c n'
_cell_angle_alpha 90
_cell_angle_beta 90
_cell_angle_gamma 90
_cell_formula_units_Z 1
_cell_length_a 17.92
_cell_length_b 20.31
_cell_length_c 7.48
_cell_volume 2722.385
_citation_journal_id_ASTM MRBUAC
_cod_data_source_file Schlenker_MRBUAC_1979_245.cif
_cod_data_source_block Al8.3K0.2Na7.3O96Si39.9
_cod_database_code 1525215

loop_
_symmetry_equiv_pos_as_xyz
x,y,z
-x+1/2,-y+1/2,z+1/2
x+1/2,-y+1/2,-z
-x,y,-z+1/2
-x,-y,-z
x-1/2,y-1/2,-z-1/2
-x-1/2,y-1/2,z
x,-y,z-1/2

loop_
_atom_site_label
_atom_site_type_symbol
_atom_site_fract_x
_atom_site_fract_y
_atom_site_fract_z
_atom_site_occupancy
_atom_site_U_iso_or_equiv
Al2 Al+3 0.295 0.0699 0.5077 0.169 0.0
O1 O-2 0.1093 0.4194 0.4914 1 0.0
Al6 Al+3 0.0839 0.2258 0.2931 0.169 0.0
O3 O-2 0.1069 0.1926 0.4832 1 0.0
Na2 Na+1 0.4727 0.3169 0.3663 0.325 0.0
O2 O-2 0.1376 0.4107 0.141 1 0.0
O8 O-2 0.3317 0.3081 0.2987 1 0.0
Al3 Al+3 0.3127 0.3153 0.0845 0.169 0.0
O10 O-2 0.2293 0.5068 0.0394 1 0.0
Al5 Al+3 0.0841 0.3842 0.2955 0.169 0.0
O6 O-2 0.28 0.3879 0.048 1 0.0
Si4 Si+4 0.2941 0.3025 0.4953 0.831 0.0
O7 O-2 0.0863 0.3053 0.3101 1 0.0
O9 O-2 0.3252 0.0804 0.3008 1 0.0
Si2 Si+4 0.295 0.0699 0.5077 0.831 0.0
O4 O-2 0.1384 0.1989 0.1347 1 0.0
Al1 Al+3 0.3108 0.0756 0.0922 0.169 0.0
Al4 Al+3 0.2941 0.3025 0.4953 0.169 0.0
Na3 Na+1 0.3226 0.459 0.3004 0.187 0.0
O12 O-2 0 0.4126 0.25 1 0.0
Si3 Si+4 0.3127 0.3153 0.0845 0.831 0.0
O13 O-2 0 0.2014 0.25 1 0.0
O5 O-2 0.2566 0.1331 0.0264 1 0.0
Si6 Si+4 0.0839 0.2258 0.2931 0.831 0.0
Na1 Na+1 0.9848 0.5156 0.0427 0.388 0.0
Si5 Si+4 0.0841 0.3842 0.2955 0.831 0.0
Si1 Si+4 0.3108 0.0756 0.0922 0.831 0.0
O11 O-2 0.2549 0.2617 0.0152 1 0.0
